data_4076667
loop_
_publ_author_name
'Spannenberg, Anke'
'Baumann, Wolfgang'
'Becke, Sigurd'
'Rosenthal, Uwe'

_publ_section_title
;
 Five-Membered Titanacyclocumulenes that Contain Linked
 Amido&#x2212;Cyclopentadienyl Ligands
;
_journal_issue 7
_journal_name_full Organometallics
_journal_page_first 1512
_journal_paper_doi 10.1021/om0108954
_journal_volume 21
_journal_year 2002
_chemical_formula_sum 'C52 H90 N2 O4 Si6 Ti2'
_chemical_formula_weight 1071.60
_chemical_name_systematic
; 
 ? 
;
_space_group_IT_number 14
_symmetry_cell_setting monoclinic
_symmetry_space_group_name_Hall '-P 2ybc'
_symmetry_space_group_name_H-M 'P 1 21/c 1'
_atom_sites_solution_hydrogens geom
_atom_sites_solution_primary direct
_atom_sites_solution_secondary difmap
_audit_creation_method SHELXL
_cell_angle_alpha 90.00
_cell_angle_beta 96.56(3)
_cell_angle_gamma 90.00
_cell_formula_units_Z 2
_cell_length_a 10.382(2)
_cell_length_b 11.598(2)
_cell_length_c 26.650(5)
_cell_measurement_reflns_used 4000
_cell_measurement_temperature 293(2)
_cell_measurement_theta_max 20
_cell_measurement_theta_min 4
_cell_volume 3187.9(10)
_computing_cell_refinement STOE-CELL
_computing_data_collection STOE-EXPOSE
_computing_data_reduction STOE-INTEGRATE
_computing_molecular_graphics XP
_computing_publication_material SHELXL-93
_computing_structure_refinement 'SHELXL-93 (Sheldrick, 1993)'
_computing_structure_solution 'SHELXS-86 (Sheldrick, 1990)'
_diffrn_ambient_temperature 293(2)
_diffrn_measurement_device STOE-IPDS
_diffrn_measurement_method 'LASER SCANNED IMAGING PLATE'
_diffrn_radiation_monochromator graphite
_diffrn_radiation_source 'fine-focus sealed tube'
_diffrn_radiation_type MoK\a
_diffrn_radiation_wavelength 0.71073
_diffrn_reflns_av_R_equivalents 0.0757
_diffrn_reflns_av_sigmaI/netI 0.1142
_diffrn_reflns_limit_h_max 9
_diffrn_reflns_limit_h_min -9
_diffrn_reflns_limit_k_max 10
_diffrn_reflns_limit_k_min -10
_diffrn_reflns_limit_l_max 23
_diffrn_reflns_limit_l_min 0
_diffrn_reflns_number 4307
_diffrn_reflns_theta_max 18.43
_diffrn_reflns_theta_min 1.54
_diffrn_standards_interval_time 360
_diffrn_standards_number 50-200
_exptl_absorpt_coefficient_mu 0.402
_exptl_absorpt_correction_type 'MEAN IMAGING PLATE INTENSITY METHOD'
_exptl_crystal_colour YELLOW
_exptl_crystal_density_diffrn 1.116
_exptl_crystal_description PRISM
_exptl_crystal_F_000 1152
_exptl_crystal_size_max 0.3
_exptl_crystal_size_mid 0.2
_exptl_crystal_size_min 0.1
_refine_diff_density_max 0.312
_refine_diff_density_min -0.346
_refine_diff_density_rms 0.107
_refine_ls_extinction_method none
_refine_ls_goodness_of_fit_all 0.924
_refine_ls_goodness_of_fit_obs 1.038
_refine_ls_matrix_type full
_refine_ls_number_parameters 295
_refine_ls_number_reflns 2329
_refine_ls_number_restraints 6
_refine_ls_restrained_S_all 0.923
_refine_ls_restrained_S_obs 1.036
_refine_ls_R_factor_all 0.0836
_refine_ls_R_factor_obs 0.0504
_refine_ls_shift/esd_max 0.000
_refine_ls_shift/esd_mean 0.000
_refine_ls_structure_factor_coef Fsqd
_refine_ls_weighting_details 'w=1/[\s^2^(Fo^2^)+(0.0505P)^2^+0.0000P] where P=(Fo^2^+2Fc^2^)/3'
_refine_ls_weighting_scheme calc
_refine_ls_wR_factor_all 0.1214
_refine_ls_wR_factor_obs 0.1068
_reflns_number_observed 1534
_reflns_number_total 2329
_reflns_observed_criterion >2sigma(I)
_cod_data_source_file om0108954.cif
_cod_data_source_block 245
_cod_depositor_comments
;
The following automatic conversions were performed:

'_symmetry_cell_setting' value 'MONOCLINIC' changed to 'monoclinic'
according to /home/saulius/struct/CIF-dictionaries/cif_core.dic
dictionary named 'cif_core.dic' version 2.4.1 from 2010-06-29.

Automatic conversion script
Id: cif_fix_values 1715 2011-07-08 13:25:40Z adriana 

The following automatic conversions were performed:

'_refine_ls_weighting_scheme' value 'calc
w=1/[\s^2^(Fo^2^)+(0.0505P)^2^+0.0000P] where P=(Fo^2^+2Fc^2^)/3' was
changed to 'calc'. New tag '_refine_ls_weighting_details' was
created. The value of the new tag was set to
'w=1/[\s^2^(Fo^2^)+(0.0505P)^2^+0.0000P] where P=(Fo^2^+2Fc^2^)/3'.

Automatic conversion script
Id: cif_fix_values 3143 2015-03-26 13:38:13Z robertas 
;
_cod_original_sg_symbol_H-M P21/C
_cod_database_code 4076667

loop_
_symmetry_equiv_pos_as_xyz
'x, y, z'
'-x, y+1/2, -z+1/2'
'-x, -y, -z'
'x, -y-1/2, z-1/2'

loop_
_atom_site_aniso_label
_atom_site_aniso_U_11
_atom_site_aniso_U_22
_atom_site_aniso_U_33
_atom_site_aniso_U_23
_atom_site_aniso_U_13
_atom_site_aniso_U_12
C1 0.055(5) 0.036(5) 0.058(5) 0.016(4) -0.001(4) -0.005(4)
C2 0.050(5) 0.037(5) 0.053(6) -0.006(5) -0.006(4) -0.003(5)
C3 0.029(5) 0.047(7) 0.054(7) -0.007(5) 0.005(4) -0.003(5)
C4 0.051(7) 0.037(5) 0.076(7) 0.009(4) -0.002(5) 0.000(4)
C5 0.056(7) 0.038(5) 0.081(7) 0.006(5) -0.013(7) 0.017(5)
C6 0.077(7) 0.068(6) 0.132(9) 0.013(6) -0.025(6) 0.009(5)
C7 0.072(7) 0.033(5) 0.096(8) -0.004(5) 0.028(7) -0.002(5)
C8 0.066(7) 0.029(5) 0.078(8) -0.001(4) 0.009(6) 0.004(5)
C9 0.116(8) 0.050(6) 0.075(6) -0.008(4) 0.008(6) -0.012(5)
C10 0.108(7) 0.065(6) 0.096(6) 0.027(5) 0.025(5) -0.013(5)
C11 0.060(6) 0.076(6) 0.126(7) 0.002(5) 0.011(5) -0.021(5)
C12 0.151(9) 0.113(8) 0.080(7) 0.021(6) -0.041(6) -0.017(7)
C13 0.169(10) 0.085(7) 0.081(6) -0.018(5) 0.034(6) -0.025(7)
C14 0.188(10) 0.096(8) 0.074(6) 0.005(6) 0.039(6) -0.047(7)
C15 0.082(7) 0.066(7) 0.076(6) -0.003(5) -0.006(5) -0.025(6)
C16 0.067(6) 0.044(6) 0.061(6) 0.005(5) 0.000(5) -0.010(5)
C20 0.073(6) 0.050(6) 0.086(7) 0.016(5) 0.028(6) 0.007(6)
C21 0.057(6) 0.088(7) 0.135(8) 0.039(6) 0.016(6) 0.015(5)
C22 0.109(7) 0.046(6) 0.141(8) 0.000(6) 0.054(6) 0.021(6)
C23 0.094(7) 0.101(8) 0.122(7) 0.026(6) 0.065(6) 0.026(6)
C24 0.044(7) 0.039(5) 0.131(9) -0.002(6) 0.014(7) 0.005(5)
C25 0.063(7) 0.074(7) 0.198(10) 0.011(7) 0.025(6) -0.004(6)
C26 0.140(8) 0.066(6) 0.119(8) -0.018(6) 0.071(7) -0.009(6)
N 0.048(4) 0.036(4) 0.065(4) 0.010(3) 0.012(3) -0.003(4)
O1 0.049(3) 0.037(3) 0.050(3) -0.003(3) 0.006(2) -0.005(3)
O2 0.048(3) 0.039(3) 0.063(3) 0.008(3) 0.007(2) -0.018(3)
Si1 0.057(2) 0.046(2) 0.075(2) 0.0117(12) 0.0105(12) -0.0067(12)
Si2 0.111(2) 0.069(2) 0.055(2) 0.0020(12) 0.0055(14) -0.021(2)
Si3 0.086(2) 0.074(2) 0.094(2) -0.016(2) -0.0025(15) -0.030(2)
Ti 0.0468(9) 0.0323(8) 0.0587(9) 0.0035(7) 0.0065(6) -0.0028(7)

loop_
_atom_site_label
_atom_site_type_symbol
_atom_site_fract_x
_atom_site_fract_y
_atom_site_fract_z
_atom_site_U_iso_or_equiv
_atom_site_thermal_displace_type
_atom_site_occupancy
_atom_site_calc_flag
_atom_site_refinement_flags
_atom_site_disorder_group
C1 C -0.0662(7) 0.0799(6) 0.3896(2) 0.050(2) Uani 1 d . .
C2 C -0.1429(7) 0.0003(7) 0.4096(3) 0.048(2) Uani 1 d . .
C3 C -0.1295(6) -0.0069(8) 0.4664(3) 0.043(2) Uani 1 d . .
C4 C 0.0719(8) 0.3753(6) 0.4441(3) 0.056(2) Uani 1 d . .
C5 C -0.0543(9) 0.3503(6) 0.4193(3) 0.060(2) Uani 1 d . .
C6 C -0.1013(8) 0.3720(7) 0.3648(4) 0.095(3) Uani 1 d . .
H6A H -0.0301(8) 0.3971(7) 0.3474(4) 0.143 Uiso 1 calc R .
H6B H -0.1670(8) 0.4307(7) 0.3624(4) 0.143 Uiso 1 calc R .
H6C H -0.1369(8) 0.3022(7) 0.3496(4) 0.143 Uiso 1 calc R .
C7 C -0.0598(11) 0.3167(6) 0.5040(4) 0.065(2) Uani 1 d . .
C8 C 0.0643(10) 0.3532(6) 0.4975(4) 0.058(2) Uani 1 d . .
C9 C 0.1724(8) 0.3664(6) 0.5397(3) 0.081(3) Uani 1 d . .
H9A H 0.2492(8) 0.3927(6) 0.5263(3) 0.121 Uiso 1 calc R .
H9B H 0.1893(8) 0.2934(6) 0.5562(3) 0.121 Uiso 1 calc R .
H9C H 0.1477(8) 0.4216(6) 0.5637(3) 0.121 Uiso 1 calc R .
C10 C 0.2238(8) 0.4143(7) 0.3507(3) 0.089(3) Uani 1 d . .
H10A H 0.3051(8) 0.3984(7) 0.3382(3) 0.133 Uiso 1 calc R .
H10B H 0.2114(8) 0.4962(7) 0.3523(3) 0.133 Uiso 1 calc R .
H10C H 0.1546(8) 0.3809(7) 0.3284(3) 0.133 Uiso 1 calc R .
C11 C 0.3694(7) 0.4189(7) 0.4516(3) 0.087(3) Uani 1 d . .
H11A H 0.4449(7) 0.4032(7) 0.4350(3) 0.131 Uiso 1 calc R .
H11B H 0.3814(7) 0.3877(7) 0.4852(3) 0.131 Uiso 1 calc R .
H11C H 0.3566(7) 0.5007(7) 0.4533(3) 0.131 Uiso 1 calc R .
C12 C -0.2341(9) 0.1028(9) 0.2858(3) 0.119(4) Uani 1 d . .
H12A H -0.2986(9) 0.0567(9) 0.2995(3) 0.178 Uiso 1 calc R .
H12B H -0.2373(9) 0.0886(9) 0.2502(3) 0.178 Uiso 1 calc R .
H12C H -0.2509(9) 0.1829(9) 0.2914(3) 0.178 Uiso 1 calc R .
C13 C -0.0280(10) -0.0877(7) 0.3012(3) 0.110(3) Uani 1 d . .
H13A H -0.0862(10) -0.1402(7) 0.3151(3) 0.165 Uiso 1 calc R .
H13B H 0.0595(10) -0.1046(7) 0.3151(3) 0.165 Uiso 1 calc R .
H13C H -0.0360(10) -0.0961(7) 0.2652(3) 0.165 Uiso 1 calc R .
C14 C 0.0484(10) 0.1564(8) 0.2892(3) 0.117(4) Uani 1 d . .
H14A H 0.1345(10) 0.1394(8) 0.3046(3) 0.176 Uiso 1 calc R .
H14B H 0.0290(10) 0.2361(8) 0.2947(3) 0.176 Uiso 1 calc R .
H14C H 0.0427(10) 0.1416(8) 0.2536(3) 0.176 Uiso 1 calc R .
C15 C -0.3150(8) -0.1447(8) 0.3630(3) 0.076(3) Uani 1 d . .
C16 C -0.2338(9) -0.0815(7) 0.3837(3) 0.058(2) Uani 1 d . .
C17A C -0.5166(19) -0.3111(19) 0.3779(7) 0.112(8) Uiso 0.50 d PD 1
H17A H -0.5808(19) -0.3636(19) 0.3625(7) 0.168 Uiso 0.50 calc PR 1
H17B H -0.5579(19) -0.2534(19) 0.3964(7) 0.168 Uiso 0.50 calc PR 1
H17C H -0.4548(19) -0.3527(19) 0.4006(7) 0.168 Uiso 0.50 calc PR 1
C18A C -0.5546(14) -0.1494(14) 0.2894(6) 0.088(6) Uiso 0.50 d PD 1
H18A H -0.6174(14) -0.1982(14) 0.2707(6) 0.132 Uiso 0.50 calc PR 1
H18B H -0.5122(14) -0.1028(14) 0.2665(6) 0.132 Uiso 0.50 calc PR 1
H18C H -0.5974(14) -0.1004(14) 0.3114(6) 0.132 Uiso 0.50 calc PR 1
C19A C -0.3503(21) -0.3330(21) 0.2836(8) 0.149(10) Uiso 0.50 d PD 1
H19A H -0.4132(21) -0.3828(21) 0.2655(8) 0.224 Uiso 0.50 calc PR 1
H19B H -0.2845(21) -0.3787(21) 0.3024(8) 0.224 Uiso 0.50 calc PR 1
H19C H -0.3114(21) -0.2851(21) 0.2601(8) 0.224 Uiso 0.50 calc PR 1
C17B C -0.5678(16) -0.2833(23) 0.3618(8) 0.136(10) Uiso 0.50 d PD 2
H17D H -0.6244(16) -0.3333(23) 0.3407(8) 0.205 Uiso 0.50 calc PR 2
H17E H -0.6147(16) -0.2160(23) 0.3701(8) 0.205 Uiso 0.50 calc PR 2
H17F H -0.5355(16) -0.3232(23) 0.3922(8) 0.205 Uiso 0.50 calc PR 2
C18B C -0.4889(21) -0.1713(19) 0.2678(6) 0.135(8) Uiso 0.50 d PD 2
H18D H -0.5509(21) -0.2205(19) 0.2488(6) 0.203 Uiso 0.50 calc PR 2
H18E H -0.4168(21) -0.1582(19) 0.2489(6) 0.203 Uiso 0.50 calc PR 2
H18F H -0.5290(21) -0.0989(19) 0.2741(6) 0.203 Uiso 0.50 calc PR 2
C19B C -0.3453(19) -0.3705(14) 0.3122(9) 0.116(8) Uiso 0.50 d PD 2
H19D H -0.4049(19) -0.4226(14) 0.2937(9) 0.174 Uiso 0.50 calc PR 2
H19E H -0.3076(19) -0.4071(14) 0.3427(9) 0.174 Uiso 0.50 calc PR 2
H19F H -0.2781(19) -0.3501(14) 0.2919(9) 0.174 Uiso 0.50 calc PR 2
C20 C 0.3178(9) 0.1185(7) 0.4148(3) 0.068(2) Uani 1 d . .
C21 C 0.4166(8) 0.1195(7) 0.4621(3) 0.093(3) Uani 1 d . .
H21A H 0.4511(8) 0.1959(7) 0.4675(3) 0.139 Uiso 1 calc R .
H21B H 0.4858(8) 0.0669(7) 0.4576(3) 0.139 Uiso 1 calc R .
H21C H 0.3749(8) 0.0963(7) 0.4908(3) 0.139 Uiso 1 calc R .
C22 C 0.2614(8) -0.0020(7) 0.4054(3) 0.096(3) Uani 1 d . .
H22A H 0.1999(8) -0.0012(7) 0.3756(3) 0.144 Uiso 1 calc R .
H22B H 0.2188(8) -0.0256(7) 0.4338(3) 0.144 Uiso 1 calc R .
H22C H 0.3299(8) -0.0552(7) 0.4008(3) 0.144 Uiso 1 calc R .
C23 C 0.3912(8) 0.1535(8) 0.3690(3) 0.102(3) Uani 1 d . .
H23A H 0.4271(8) 0.2293(8) 0.3745(3) 0.152 Uiso 1 calc R .
H23B H 0.3317(8) 0.1532(8) 0.3387(3) 0.152 Uiso 1 calc R .
H23C H 0.4597(8) 0.0994(8) 0.3657(3) 0.152 Uiso 1 calc R .
C24 C -0.1343(8) 0.3126(7) 0.4559(5) 0.071(2) Uani 1 d . .
C25 C -0.2751(8) 0.2813(8) 0.4457(4) 0.111(3) Uani 1 d . .
H25A H -0.3018(8) 0.2852(8) 0.4100(4) 0.166 Uiso 1 calc R .
H25B H -0.3257(8) 0.3342(8) 0.4630(4) 0.166 Uiso 1 calc R .
H25C H -0.2878(8) 0.2044(8) 0.4575(4) 0.166 Uiso 1 calc R .
C26 C -0.1092(9) 0.2887(7) 0.5536(3) 0.104(3) Uani 1 d . .
H26A H -0.1984(9) 0.2655(7) 0.5476(3) 0.156 Uiso 1 calc R .
H26B H -0.1021(9) 0.3557(7) 0.5749(3) 0.156 Uiso 1 calc R .
H26C H -0.0587(9) 0.2272(7) 0.5699(3) 0.156 Uiso 1 calc R .
N N 0.2106(5) 0.2027(5) 0.4206(2) 0.049(2) Uani 1 d . .
O1 O -0.0852(4) 0.0815(4) 0.4892(2) 0.0455(13) Uani 1 d . .
O2 O 0.1592(4) 0.0996(4) 0.5113(2) 0.0501(13) Uani 1 d . .
Si1 Si 0.2243(2) 0.3507(2) 0.41535(8) 0.0592(7) Uani 1 d . .
Si2 Si -0.0694(3) 0.0642(2) 0.31772(8) 0.0785(8) Uani 1 d . .
Si3 Si -0.4317(2) -0.2403(2) 0.32795(9) 0.0856(9) Uani 1 d D .
Ti Ti 0.04927(11) 0.17837(11) 0.45177(4) 0.0459(5) Uani 1 d . .

loop_
_atom_type_symbol
_atom_type_description
_atom_type_scat_dispersion_real
_atom_type_scat_dispersion_imag
_atom_type_scat_source
C C 0.0033 0.0016 'International Tables Vol C Tables 4.2.6.8 and 6.1.1.4'
H H 0.0000 0.0000 'International Tables Vol C Tables 4.2.6.8 and 6.1.1.4'
N N 0.0061 0.0033 'International Tables Vol C Tables 4.2.6.8 and 6.1.1.4'
O O 0.0106 0.0060 'International Tables Vol C Tables 4.2.6.8 and 6.1.1.4'
Si Si 0.0817 0.0704 'International Tables Vol C Tables 4.2.6.8 and 6.1.1.4'
Ti Ti 0.2776 0.4457 'International Tables Vol C Tables 4.2.6.8 and 6.1.1.4'

loop_
_geom_angle_atom_site_label_1
_geom_angle_atom_site_label_2
_geom_angle_atom_site_label_3
_geom_angle
_geom_angle_site_symmetry_1
_geom_angle_site_symmetry_3
C2 C1 Si2 112.3(5) . .
C2 C1 Ti 110.0(5) . .
Si2 C1 Ti 137.1(4) . .
C1 C2 C16 129.0(7) . .
C1 C2 C3 116.0(7) . .
C16 C2 C3 115.0(7) . .
O1 C3 O2 123.7(7) . 3_556
O1 C3 C2 115.5(7) . .
O2 C3 C2 120.8(7) 3_556 .
C5 C4 C8 105.5(7) . .
C5 C4 Si1 123.9(7) . .
C8 C4 Si1 121.3(7) . .
C5 C4 Ti 75.1(4) . .
C8 C4 Ti 73.8(4) . .
Si1 C4 Ti 89.1(3) . .
C24 C5 C4 108.7(7) . .
C24 C5 C6 124.5(9) . .
C4 C5 C6 126.5(9) . .
C24 C5 Ti 76.5(4) . .
C4 C5 Ti 69.5(4) . .
C6 C5 Ti 125.2(5) . .
C8 C7 C24 108.4(7) . .
C8 C7 C26 126.2(10) . .
C24 C7 C26 125.4(10) . .
C8 C7 Ti 68.7(4) . .
C24 C7 Ti 73.1(5) . .
C26 C7 Ti 125.1(5) . .
C7 C8 C4 109.3(7) . .
C7 C8 C9 124.2(9) . .
C4 C8 C9 126.5(9) . .
C7 C8 Ti 78.1(5) . .
C4 C8 Ti 69.8(4) . .
C9 C8 Ti 118.3(5) . .
C16 C15 Si3 176.1(8) . .
C15 C16 C2 175.9(8) . .
N C20 C22 109.7(6) . .
N C20 C21 110.2(6) . .
C22 C20 C21 110.6(7) . .
N C20 C23 110.2(6) . .
C22 C20 C23 108.7(7) . .
C21 C20 C23 107.5(7) . .
C7 C24 C5 108.0(7) . .
C7 C24 C25 126.2(11) . .
C5 C24 C25 125.7(10) . .
C7 C24 Ti 73.6(4) . .
C5 C24 Ti 69.5(4) . .
C25 C24 Ti 125.4(6) . .
C20 N Si1 124.6(4) . .
C20 N Ti 128.7(4) . .
Si1 N Ti 104.9(3) . .
C3 O1 Ti 115.4(4) . .
C3 O2 Ti 126.0(4) 3_556 .
N Si1 C4 92.1(3) . .
N Si1 C11 116.5(3) . .
C4 Si1 C11 113.4(4) . .
N Si1 C10 118.3(3) . .
C4 Si1 C10 113.9(4) . .
C11 Si1 C10 103.1(4) . .
N Si1 Ti 40.4(2) . .
C4 Si1 Ti 51.7(2) . .
C11 Si1 Ti 127.5(3) . .
C10 Si1 Ti 129.4(3) . .
C14 Si2 C12 106.7(5) . .
C14 Si2 C13 105.4(4) . .
C12 Si2 C13 109.9(4) . .
C14 Si2 C1 114.6(4) . .
C12 Si2 C1 109.9(4) . .
C13 Si2 C1 110.1(3) . .
C15 Si3 C17B 114.8(8) . .
C15 Si3 C18B 108.3(8) . .
C17B Si3 C18B 111.1(10) . .
C15 Si3 C19B 107.8(7) . .
C17B Si3 C19B 108.3(11) . .
C18B Si3 C19B 106.1(10) . .
C15 Si3 C17A 104.1(7) . .
C15 Si3 C18A 108.1(6) . .
C17A Si3 C18A 106.9(9) . .
C15 Si3 C19A 110.6(8) . .
C17A Si3 C19A 118.8(11) . .
C18A Si3 C19A 107.9(10) . .
N Ti O2 88.0(2) . .
N Ti O1 155.1(2) . .
O2 Ti O1 74.9(2) . .
N Ti C1 99.8(2) . .
O2 Ti C1 123.1(2) . .
O1 Ti C1 75.7(2) . .
N Ti C4 73.8(2) . .
O2 Ti C4 117.0(3) . .
O1 Ti C4 130.0(2) . .
C1 Ti C4 119.3(3) . .
N Ti C8 94.9(3) . .
O2 Ti C8 89.2(3) . .
O1 Ti C8 102.7(3) . .
C1 Ti C8 144.7(3) . .
C4 Ti C8 36.3(2) . .
N Ti C5 95.6(3) . .
O2 Ti C5 147.1(2) . .
O1 Ti C5 108.7(3) . .
C1 Ti C5 88.7(3) . .
C4 Ti C5 35.4(2) . .
C8 Ti C5 57.9(3) . .
N Ti C24 128.6(3) . .
O2 Ti C24 127.4(3) . .
O1 Ti C24 76.2(3) . .
C1 Ti C24 90.2(3) . .
C4 Ti C24 57.8(3) . .
C8 Ti C24 56.1(3) . .
C5 Ti C24 34.0(2) . .
N Ti C7 127.4(3) . .
O2 Ti C7 95.9(3) . .
O1 Ti C7 73.3(3) . .
C1 Ti C7 120.3(3) . .
C4 Ti C7 57.8(3) . .
C8 Ti C7 33.1(2) . .
C5 Ti C7 56.4(3) . .
C24 Ti C7 33.3(2) . .
N Ti Si1 34.7(2) . .
O2 Ti Si1 104.30(15) . .
O1 Ti Si1 167.8(2) . .
C1 Ti Si1 113.6(2) . .
C4 Ti Si1 39.2(2) . .
C8 Ti Si1 65.1(3) . .
C5 Ti Si1 65.2(3) . .
C24 Ti Si1 95.5(2) . .
C7 Ti Si1 94.8(2) . .

loop_
_geom_bond_atom_site_label_1
_geom_bond_atom_site_label_2
_geom_bond_distance
_geom_bond_site_symmetry_2
C1 C2 1.367(9) .
C1 Si2 1.921(7) .
C1 Ti 2.243(7) .
C2 C16 1.456(11) .
C2 C3 1.506(9) .
C3 O1 1.252(8) .
C3 O2 1.283(8) 3_556
C4 C5 1.428(10) .
C4 C8 1.457(10) .
C4 Si1 1.857(8) .
C4 Ti 2.308(7) .
C5 C24 1.421(10) .
C5 C6 1.500(10) .
C5 Ti 2.381(7) .
C7 C8 1.385(10) .
C7 C24 1.420(10) .
C7 C26 1.508(11) .
C7 Ti 2.480(8) .
C8 C9 1.504(10) .
C8 Ti 2.362(8) .
C10 Si1 1.874(7) .
C11 Si1 1.870(7) .
C12 Si2 1.875(9) .
C13 Si2 1.878(9) .
C14 Si2 1.852(8) .
C15 C16 1.202(10) .
C15 Si3 1.820(10) .
C17A Si3 1.870(11) .
C18A Si3 1.870(11) .
C19A Si3 1.869(11) .
C17B Si3 1.829(12) .
C18B Si3 1.829(12) .
C19B Si3 1.830(12) .
C20 N 1.502(9) .
C20 C22 1.526(11) .
C20 C21 1.530(10) .
C20 C23 1.564(10) .
C24 C25 1.501(11) .
C24 Ti 2.473(8) .
N Si1 1.730(6) .
N Ti 1.972(5) .
O1 Ti 2.127(5) .
O2 C3 1.283(8) 3_556
O2 Ti 2.059(5) .
Si1 Ti 2.940(2) .
